data_7211083
loop_
_publ_author_name
'Gao, Yanfei'
'Cao, Jianwei'
'Song, Ye'
'Zhang, Guonan'
'Wang, Yanqin'
'Liu, Zhiliang'

_publ_section_title
;
 Structure control and crystal-to-crystal transformation for two series of
 lanthanide--organic coordination polymers
;
_journal_issue 42
_journal_name_full CrystEngComm
_journal_page_first 8522
_journal_paper_doi 10.1039/c3ce41207e
_journal_volume 15
_journal_year 2013
_chemical_formula_sum 'C28 H17 Er O10'
_chemical_formula_weight 680.68
_chemical_name_systematic
; 
 ? 
;
_space_group_IT_number 14
_symmetry_cell_setting monoclinic
_symmetry_space_group_name_Hall '-P 2yn'
_symmetry_space_group_name_H-M 'P 1 21/n 1'
_atom_sites_solution_hydrogens geom
_atom_sites_solution_primary direct
_atom_sites_solution_secondary difmap
_audit_creation_method SHELXL-97
_cell_angle_alpha 90.00
_cell_angle_beta 94.635(3)
_cell_angle_gamma 90.00
_cell_formula_units_Z 4
_cell_length_a 9.2869(3)
_cell_length_b 18.5404(9)
_cell_length_c 14.2415(6)
_cell_measurement_reflns_used 1662
_cell_measurement_temperature 293(2)
_cell_measurement_theta_max 28.3831
_cell_measurement_theta_min 2.5123
_cell_volume 2444.12(18)
_computing_structure_refinement 'SHELXL-97 (Sheldrick, 1997)'
_computing_structure_solution 'SHELXS-97 (Sheldrick, 1990)'
_diffrn_ambient_temperature 293(2)
_diffrn_measured_fraction_theta_full 0.999
_diffrn_measured_fraction_theta_max 0.999
_diffrn_radiation_monochromator graphite
_diffrn_radiation_source 'fine-focus sealed tube'
_diffrn_radiation_type MoK\a
_diffrn_radiation_wavelength 0.71073
_diffrn_reflns_av_R_equivalents 0.0546
_diffrn_reflns_av_sigmaI/netI 0.0907
_diffrn_reflns_limit_h_max 11
_diffrn_reflns_limit_h_min -11
_diffrn_reflns_limit_k_max 18
_diffrn_reflns_limit_k_min -22
_diffrn_reflns_limit_l_max 16
_diffrn_reflns_limit_l_min -16
_diffrn_reflns_number 8782
_diffrn_reflns_theta_full 25.02
_diffrn_reflns_theta_max 25.02
_diffrn_reflns_theta_min 2.53
_exptl_absorpt_coefficient_mu 3.495
_exptl_absorpt_correction_T_max 0.9408
_exptl_absorpt_correction_T_min 0.8864
_exptl_absorpt_correction_type multi-scan
_exptl_absorpt_process_details multi-scan
_exptl_crystal_density_diffrn 1.850
_exptl_crystal_density_method 'not measured'
_exptl_crystal_F_000 1332
_exptl_crystal_size_max 0.03
_exptl_crystal_size_mid 0.02
_exptl_crystal_size_min 0.01
_refine_diff_density_max 0.883
_refine_diff_density_min -0.726
_refine_diff_density_rms 0.161
_refine_ls_extinction_method none
_refine_ls_goodness_of_fit_ref 1.003
_refine_ls_hydrogen_treatment constr
_refine_ls_matrix_type full
_refine_ls_number_parameters 364
_refine_ls_number_reflns 4313
_refine_ls_number_restraints 12
_refine_ls_restrained_S_all 1.003
_refine_ls_R_factor_all 0.0701
_refine_ls_R_factor_gt 0.0427
_refine_ls_shift/su_max 0.003
_refine_ls_shift/su_mean 0.000
_refine_ls_structure_factor_coef Fsqd
_refine_ls_weighting_details 'calc w=1/[\s^2^(Fo^2^)+(0.0000P)^2^+0.0000P] where P=(Fo^2^+2Fc^2^)/3'
_refine_ls_weighting_scheme calc
_refine_ls_wR_factor_gt 0.0572
_refine_ls_wR_factor_ref 0.0668
_reflns_number_gt 3126
_reflns_number_total 4313
_reflns_threshold_expression >2sigma(I)
_cod_data_source_file c3ce41207e.txt
_cod_data_source_block exp_1353
_cod_original_cell_volume 2444.11(18)
_cod_original_sg_symbol_H-M P21/n
_cod_database_code 7211083

loop_
_symmetry_equiv_pos_as_xyz
'x, y, z'
'-x+1/2, y+1/2, -z+1/2'
'-x, -y, -z'
'x-1/2, -y-1/2, z-1/2'

loop_
_atom_site_label
_atom_site_type_symbol
_atom_site_fract_x
_atom_site_fract_y
_atom_site_fract_z
_atom_site_U_iso_or_equiv
_atom_site_adp_type
_atom_site_occupancy
_atom_site_symmetry_multiplicity
_atom_site_calc_flag
_atom_site_refinement_flags
_atom_site_disorder_assembly
_atom_site_disorder_group
Er1 Er 0.78341(3) 0.526329(18) 0.98817(2) 0.01756(9) Uani 1 1 d . . .
O1 O 0.6001(4) 0.4630(3) 0.9253(3) 0.0308(13) Uani 1 1 d . . .
O2 O 0.3660(4) 0.4387(3) 0.9007(3) 0.0300(13) Uani 1 1 d . . .
O3 O 0.3632(5) 0.3228(3) 0.7735(3) 0.0452(16) Uani 1 1 d . . .
O5 O -0.1294(5) 0.1169(3) 0.5893(3) 0.0335(13) Uani 1 1 d . . .
O6 O 0.9012(5) 0.4227(3) 0.9542(3) 0.0427(15) Uani 1 1 d . . .
O7 O 1.1085(4) 0.3649(3) 0.9644(3) 0.0306(13) Uani 1 1 d . . .
O8 O 0.6901(5) 0.1124(3) 0.8142(3) 0.0360(14) Uani 1 1 d . . .
O9 O 0.6099(4) 0.0539(3) 0.6462(3) 0.0296(13) Uani 1 1 d . . .
O10 O 0.3819(4) 0.0170(3) 0.6252(3) 0.0455(16) Uani 1 1 d . . .
C1 C 0.4884(6) 0.4441(4) 0.8733(4) 0.0189(16) Uani 1 1 d . . .
C2 C 0.5100(6) 0.4259(4) 0.7713(4) 0.0196(16) Uani 1 1 d . . .
C3 C 0.5988(7) 0.4720(5) 0.7238(5) 0.037(2) Uani 1 1 d . . .
H3 H 0.6484 0.5089 0.7566 0.045 Uiso 1 1 calc R . .
C4 C 0.6135(8) 0.4631(5) 0.6297(5) 0.050(3) Uani 1 1 d . . .
H4 H 0.6704 0.4948 0.5980 0.060 Uiso 1 1 calc R . .
C5 C 0.5437(8) 0.4073(6) 0.5825(5) 0.057(3) Uani 1 1 d . . .
H5 H 0.5543 0.4006 0.5187 0.068 Uiso 1 1 calc R . .
C6 C 0.4567(8) 0.3602(5) 0.6296(5) 0.051(3) Uani 1 1 d . . .
H6 H 0.4105 0.3219 0.5976 0.062 Uiso 1 1 calc R . .
C7 C 0.4397(7) 0.3709(4) 0.7239(5) 0.0290(19) Uani 1 1 d . . .
C8 C 0.2447(8) 0.2890(5) 0.7262(5) 0.037(2) Uani 1 1 d . . .
C9 C 0.1231(8) 0.3296(5) 0.6996(5) 0.047(2) Uani 1 1 d . . .
H9 H 0.1199 0.3789 0.7111 0.057 Uiso 1 1 calc R . .
C10 C 0.0052(9) 0.2929(5) 0.6546(5) 0.048(2) Uani 1 1 d . . .
H10 H -0.0779 0.3185 0.6350 0.057 Uiso 1 1 calc R . .
C11 C 0.0091(8) 0.2202(4) 0.6386(5) 0.034(2) Uani 1 1 d . A .
C12 C 0.1308(8) 0.1798(5) 0.6689(5) 0.046(2) Uani 1 1 d . . .
H12 H 0.1331 0.1300 0.6605 0.056 Uiso 1 1 calc R . .
C13 C 0.2487(9) 0.2167(5) 0.7125(6) 0.053(3) Uani 1 1 d . . .
H13 H 0.3318 0.1913 0.7325 0.064 Uiso 1 1 calc R . .
C14 C -0.1170(9) 0.1814(5) 0.5891(6) 0.039(2) Uani 1 1 d . . .
C15 C 0.9709(7) 0.3659(4) 0.9455(4) 0.0220(17) Uani 1 1 d . . .
C16 C 0.8979(6) 0.2981(4) 0.9141(4) 0.0200(16) Uani 1 1 d . . .
C17 C 0.7487(8) 0.2975(5) 0.9015(5) 0.047(2) Uani 1 1 d . . .
H17 H 0.6968 0.3387 0.9147 0.056 Uiso 1 1 calc R . .
C18 C 0.6765(8) 0.2363(5) 0.8696(6) 0.049(3) Uani 1 1 d . . .
H18 H 0.5761 0.2360 0.8618 0.059 Uiso 1 1 calc R . .
C19 C 0.7532(7) 0.1759(4) 0.8495(5) 0.0283(19) Uani 1 1 d . . .
C20 C 0.9020(7) 0.1763(4) 0.8608(4) 0.0276(19) Uani 1 1 d . . .
H20 H 0.9541 0.1354 0.8465 0.033 Uiso 1 1 calc R . .
C21 C 0.9735(7) 0.2381(4) 0.8936(4) 0.0256(18) Uani 1 1 d . . .
H21 H 1.0739 0.2385 0.9017 0.031 Uiso 1 1 calc R . .
C22 C 0.5585(7) 0.0906(4) 0.8410(5) 0.0308(19) Uani 1 1 d . . .
C23 C 0.5251(9) 0.0993(5) 0.9322(5) 0.055(3) Uani 1 1 d . . .
H23 H 0.5907 0.1221 0.9752 0.066 Uiso 1 1 calc R . .
C24 C 0.3972(9) 0.0750(6) 0.9610(6) 0.072(3) Uani 1 1 d . . .
H24 H 0.3758 0.0818 1.0231 0.086 Uiso 1 1 calc R . .
C25 C 0.2990(8) 0.0401(5) 0.8979(5) 0.055(3) Uani 1 1 d . . .
H25 H 0.2120 0.0229 0.9171 0.066 Uiso 1 1 calc R . .
C26 C 0.3328(7) 0.0315(4) 0.8068(5) 0.0319(19) Uani 1 1 d . . .
H26 H 0.2664 0.0092 0.7638 0.038 Uiso 1 1 calc R . .
C27 C 0.4631(6) 0.0551(4) 0.7767(4) 0.0223(17) Uani 1 1 d . . .
C28 C 0.4890(7) 0.0417(4) 0.6754(4) 0.0272(19) Uani 1 1 d . . .
O4A O -0.226(2) 0.2258(8) 0.562(2) 0.043(7) Uani 0.60(7) 1 d PU A 1
H4A H -0.2906 0.2028 0.5328 0.065 Uiso 0.60(7) 1 calc PR A 1
O4B O -0.192(4) 0.2228(16) 0.522(4) 0.061(9) Uani 0.40(7) 1 d PU A 2
H4B H -0.2490 0.1974 0.4904 0.092 Uiso 0.40(7) 1 calc PR A 2

loop_
_atom_site_aniso_label
_atom_site_aniso_U_11
_atom_site_aniso_U_22
_atom_site_aniso_U_33
_atom_site_aniso_U_23
_atom_site_aniso_U_13
_atom_site_aniso_U_12
Er1 0.01252(14) 0.01895(18) 0.02090(17) 0.00005(18) -0.00054(10) 0.00028(17)
O1 0.020(2) 0.038(4) 0.033(3) -0.008(3) -0.006(2) -0.006(3)
O2 0.019(2) 0.047(4) 0.025(3) -0.018(3) 0.009(2) -0.004(2)
O3 0.054(3) 0.049(4) 0.032(3) -0.009(3) 0.000(3) -0.035(3)
O5 0.029(3) 0.020(3) 0.051(3) -0.005(3) -0.001(2) -0.005(3)
O6 0.035(3) 0.024(3) 0.068(4) -0.012(3) 0.001(3) 0.009(3)
O7 0.027(3) 0.021(3) 0.042(3) -0.007(3) -0.008(2) -0.004(2)
O8 0.031(3) 0.032(4) 0.045(3) -0.018(3) 0.003(2) -0.017(3)
O9 0.028(3) 0.035(4) 0.027(3) -0.009(3) 0.006(2) -0.009(2)
O10 0.031(3) 0.075(5) 0.031(3) -0.022(3) 0.001(2) -0.018(3)
C1 0.013(3) 0.016(4) 0.027(4) -0.002(3) 0.001(3) -0.001(3)
C2 0.012(3) 0.027(5) 0.020(4) -0.007(4) 0.000(3) 0.000(3)
C3 0.029(4) 0.053(6) 0.031(4) -0.008(5) 0.008(3) -0.023(5)
C4 0.057(5) 0.064(8) 0.030(5) -0.008(5) 0.014(4) -0.027(5)
C5 0.058(6) 0.085(9) 0.029(5) -0.022(5) 0.017(4) -0.021(6)
C6 0.048(5) 0.063(7) 0.043(5) -0.027(5) 0.007(4) -0.023(5)
C7 0.028(4) 0.026(5) 0.033(5) -0.005(4) 0.002(3) -0.008(4)
C8 0.037(5) 0.033(6) 0.040(5) -0.005(4) -0.002(4) -0.023(4)
C9 0.057(6) 0.028(6) 0.054(6) -0.006(5) -0.015(4) -0.010(5)
C10 0.053(5) 0.026(6) 0.061(6) 0.009(5) -0.016(4) -0.002(5)
C11 0.034(4) 0.025(5) 0.043(5) -0.003(4) -0.007(4) -0.014(4)
C12 0.043(5) 0.029(6) 0.066(6) -0.008(5) -0.008(4) -0.013(4)
C13 0.042(5) 0.046(7) 0.069(7) -0.016(6) -0.010(5) 0.001(5)
C14 0.043(5) 0.030(6) 0.042(5) 0.003(5) -0.004(4) -0.011(5)
C15 0.029(4) 0.022(5) 0.014(4) 0.000(3) -0.005(3) 0.003(4)
C16 0.017(4) 0.014(4) 0.029(4) 0.000(3) 0.001(3) -0.002(3)
C17 0.032(5) 0.028(6) 0.079(7) -0.019(5) -0.008(4) 0.008(4)
C18 0.020(4) 0.045(6) 0.081(7) -0.022(5) -0.004(4) -0.007(4)
C19 0.022(4) 0.029(5) 0.033(4) -0.013(4) -0.003(3) -0.005(4)
C20 0.021(4) 0.025(5) 0.037(5) -0.008(4) 0.002(3) 0.008(3)
C21 0.028(4) 0.019(5) 0.030(4) 0.002(4) 0.004(3) -0.003(4)
C22 0.038(4) 0.025(5) 0.029(4) -0.007(4) 0.002(3) -0.010(4)
C23 0.069(6) 0.077(8) 0.019(4) -0.019(5) 0.008(4) -0.034(6)
C24 0.084(7) 0.100(10) 0.036(5) -0.033(6) 0.036(5) -0.046(7)
C25 0.043(5) 0.063(8) 0.062(6) -0.019(6) 0.030(4) -0.025(5)
C26 0.030(4) 0.036(5) 0.031(4) -0.021(4) 0.005(3) -0.011(4)
C27 0.019(3) 0.021(4) 0.026(4) -0.001(3) -0.003(3) 0.003(3)
C28 0.031(4) 0.027(5) 0.023(4) -0.007(4) -0.002(3) -0.004(4)
O4A 0.043(9) 0.030(7) 0.052(10) -0.005(6) -0.024(6) -0.002(5)
O4B 0.069(11) 0.049(11) 0.064(13) 0.004(9) -0.006(9) -0.011(8)

loop_
_atom_type_symbol
_atom_type_description
_atom_type_scat_dispersion_real
_atom_type_scat_dispersion_imag
_atom_type_scat_source
C C 0.0033 0.0016 'International Tables Vol C Tables 4.2.6.8 and 6.1.1.4'
H H 0.0000 0.0000 'International Tables Vol C Tables 4.2.6.8 and 6.1.1.4'
Er Er -0.2586 4.9576 'International Tables Vol C Tables 4.2.6.8 and 6.1.1.4'
O O 0.0106 0.0060 'International Tables Vol C Tables 4.2.6.8 and 6.1.1.4'

loop_
_geom_angle_atom_site_label_1
_geom_angle_atom_site_label_2
_geom_angle_atom_site_label_3
_geom_angle
_geom_angle_site_symmetry_1
_geom_angle_site_symmetry_3
O1 Er1 O10 114.35(19) . 4_666
O1 Er1 O2 86.55(15) . 3_667
O10 Er1 O2 74.09(16) 4_666 3_667
O1 Er1 O6 80.36(17) . .
O10 Er1 O6 73.33(19) 4_666 .
O2 Er1 O6 135.65(19) 3_667 .
O1 Er1 O9 98.77(16) . 2_656
O10 Er1 O9 129.59(15) 4_666 2_656
O2 Er1 O9 147.90(18) 3_667 2_656
O6 Er1 O9 76.31(18) . 2_656
O1 Er1 O7 151.94(17) . 3_767
O10 Er1 O7 85.49(19) 4_666 3_767
O2 Er1 O7 79.92(17) 3_667 3_767
O6 Er1 O7 126.00(16) . 3_767
O9 Er1 O7 80.96(17) 2_656 3_767
O1 Er1 O5 76.99(18) . 2_556
O10 Er1 O5 146.51(19) 4_666 2_556
O2 Er1 O5 75.40(17) 3_667 2_556
O6 Er1 O5 139.94(17) . 2_556
O9 Er1 O5 75.07(16) 2_656 2_556
O7 Er1 O5 75.86(16) 3_767 2_556
C1 O1 Er1 161.9(5) . .
C1 O2 Er1 145.4(4) . 3_667
C7 O3 C8 117.8(5) . .
C14 O5 Er1 138.2(5) . 2_546
C15 O6 Er1 173.3(5) . .
C15 O7 Er1 116.6(5) . 3_767
C22 O8 C19 120.5(6) . .
C28 O9 Er1 134.5(4) . 2_646
C28 O10 Er1 150.8(4) . 4_565
O2 C1 O1 124.4(6) . .
O2 C1 C2 118.7(5) . .
O1 C1 C2 116.9(5) . .
C7 C2 C3 119.7(6) . .
C7 C2 C1 123.2(6) . .
C3 C2 C1 117.0(6) . .
C4 C3 C2 120.7(7) . .
C4 C3 H3 119.7 . .
C2 C3 H3 119.7 . .
C3 C4 C5 119.4(8) . .
C3 C4 H4 120.3 . .
C5 C4 H4 120.3 . .
C4 C5 C6 120.4(7) . .
C4 C5 H5 119.8 . .
C6 C5 H5 119.8 . .
C7 C6 C5 119.6(7) . .
C7 C6 H6 120.2 . .
C5 C6 H6 120.2 . .
C2 C7 O3 118.6(6) . .
C2 C7 C6 120.2(7) . .
O3 C7 C6 120.9(7) . .
C13 C8 C9 122.0(7) . .
C13 C8 O3 119.0(7) . .
C9 C8 O3 118.9(7) . .
C8 C9 C10 116.8(8) . .
C8 C9 H9 121.6 . .
C10 C9 H9 121.6 . .
C11 C10 C9 121.7(8) . .
C11 C10 H10 119.2 . .
C9 C10 H10 119.2 . .
C10 C11 C12 120.6(7) . .
C10 C11 C14 121.3(7) . .
C12 C11 C14 118.1(7) . .
C13 C12 C11 117.5(8) . .
C13 C12 H12 121.3 . .
C11 C12 H12 121.3 . .
C8 C13 C12 121.4(8) . .
C8 C13 H13 119.3 . .
C12 C13 H13 119.3 . .
O5 C14 O4A 122.8(10) . .
O5 C14 O4B 121.1(15) . .
O4A C14 O4B 28.7(14) . .
O5 C14 C11 123.2(8) . .
O4A C14 C11 112.7(9) . .
O4B C14 C11 113.0(13) . .
O6 C15 O7 120.4(7) . .
O6 C15 C16 121.2(6) . .
O7 C15 C16 118.4(7) . .
C21 C16 C17 119.6(7) . .
C21 C16 C15 121.9(6) . .
C17 C16 C15 118.4(7) . .
C18 C17 C16 120.4(8) . .
C18 C17 H17 119.8 . .
C16 C17 H17 119.8 . .
C19 C18 C17 119.7(7) . .
C19 C18 H18 120.2 . .
C17 C18 H18 120.2 . .
C18 C19 C20 120.3(7) . .
C18 C19 O8 123.8(6) . .
C20 C19 O8 115.8(7) . .
C19 C20 C21 119.5(7) . .
C19 C20 H20 120.3 . .
C21 C20 H20 120.3 . .
C16 C21 C20 120.5(6) . .
C16 C21 H21 119.8 . .
C20 C21 H21 119.8 . .
C23 C22 O8 120.3(6) . .
C23 C22 C27 120.0(7) . .
O8 C22 C27 119.5(6) . .
C24 C23 C22 121.0(7) . .
C24 C23 H23 119.5 . .
C22 C23 H23 119.5 . .
C23 C24 C25 120.1(7) . .
C23 C24 H24 119.9 . .
C25 C24 H24 119.9 . .
C26 C25 C24 118.6(7) . .
C26 C25 H25 120.7 . .
C24 C25 H25 120.7 . .
C25 C26 C27 122.0(6) . .
C25 C26 H26 119.0 . .
C27 C26 H26 119.0 . .
C26 C27 C22 118.2(6) . .
C26 C27 C28 117.1(5) . .
C22 C27 C28 124.7(6) . .
O9 C28 O10 124.4(6) . .
O9 C28 C27 120.5(5) . .
O10 C28 C27 115.1(6) . .
C14 O4A H4A 109.5 . .
C14 O4B H4B 109.5 . .

loop_
_geom_bond_atom_site_label_1
_geom_bond_atom_site_label_2
_geom_bond_distance
_geom_bond_site_symmetry_2
Er1 O1 2.199(4) .
Er1 O10 2.236(4) 4_666
Er1 O2 2.281(4) 3_667
Er1 O6 2.283(5) .
Er1 O9 2.283(4) 2_656
Er1 O7 2.328(5) 3_767
Er1 O5 2.414(5) 2_556
O1 C1 1.274(6) .
O2 C1 1.236(7) .
O2 Er1 2.281(4) 3_667
O3 C7 1.371(8) .
O3 C8 1.392(8) .
O5 C14 1.202(9) .
O5 Er1 2.414(5) 2_546
O6 C15 1.247(8) .
O7 C15 1.284(7) .
O7 Er1 2.328(5) 3_767
O8 C22 1.371(8) .
O8 C19 1.391(8) .
O9 C28 1.249(7) .
O9 Er1 2.283(4) 2_646
O10 C28 1.263(7) .
O10 Er1 2.236(4) 4_565
C1 C2 1.520(8) .
C2 C7 1.360(9) .
C2 C3 1.400(9) .
C3 C4 1.368(8) .
C3 H3 0.9300 .
C4 C5 1.369(11) .
C4 H4 0.9300 .
C5 C6 1.397(11) .
C5 H5 0.9300 .
C6 C7 1.378(9) .
C6 H6 0.9300 .
C8 C13 1.355(12) .
C8 C9 1.384(10) .
C9 C10 1.400(9) .
C9 H9 0.9300 .
C10 C11 1.368(11) .
C10 H10 0.9300 .
C11 C12 1.395(10) .
C11 C14 1.499(9) .
C12 C13 1.394(9) .
C12 H12 0.9300 .
C13 H13 0.9300 .
C14 O4A 1.338(16) .
C14 O4B 1.37(3) .
C15 C16 1.480(9) .
C16 C21 1.360(9) .
C16 C17 1.383(8) .
C17 C18 1.375(10) .
C17 H17 0.9300 .
C18 C19 1.370(10) .
C18 H18 0.9300 .
C19 C20 1.378(8) .
C20 C21 1.386(9) .
C20 H20 0.9300 .
C21 H21 0.9300 .
C22 C23 1.370(9) .
C22 C27 1.387(8) .
C23 C24 1.364(10) .
C23 H23 0.9300 .
C24 C25 1.388(10) .
C24 H24 0.9300 .
C25 C26 1.369(9) .
C25 H25 0.9300 .
C26 C27 1.386(8) .
C26 H26 0.9300 .
C27 C28 1.502(8) .
O4A H4A 0.8200 .
O4B H4B 0.8200 .

loop_
_geom_torsion_atom_site_label_1
_geom_torsion_atom_site_label_2
_geom_torsion_atom_site_label_3
_geom_torsion_atom_site_label_4
_geom_torsion
_geom_torsion_site_symmetry_1
O10 Er1 O1 C1 165.7(14) 4_666
O2 Er1 O1 C1 94.9(14) 3_667
O6 Er1 O1 C1 -127.7(14) .
O9 Er1 O1 C1 -53.3(14) 2_656
O7 Er1 O1 C1 33.9(15) 3_767
O5 Er1 O1 C1 19.1(14) 2_556
O1 Er1 O6 C15 -125(4) .
O10 Er1 O6 C15 -6(4) 4_666
O2 Er1 O6 C15 -50(5) 3_667
O9 Er1 O6 C15 133(5) 2_656
O7 Er1 O6 C15 66(5) 3_767
O5 Er1 O6 C15 179(100) 2_556
Er1 O2 C1 O1 22.2(13) 3_667
Er1 O2 C1 C2 -159.1(6) 3_667
Er1 O1 C1 O2 -108.1(14) .
Er1 O1 C1 C2 73.2(16) .
O2 C1 C2 C7 -37.5(10) .
O1 C1 C2 C7 141.3(7) .
O2 C1 C2 C3 137.7(7) .
O1 C1 C2 C3 -43.5(9) .
C7 C2 C3 C4 1.3(11) .
C1 C2 C3 C4 -174.1(7) .
C2 C3 C4 C5 -2.0(13) .
C3 C4 C5 C6 0.9(14) .
C4 C5 C6 C7 0.9(14) .
C3 C2 C7 O3 174.5(6) .
C1 C2 C7 O3 -10.4(10) .
C3 C2 C7 C6 0.5(11) .
C1 C2 C7 C6 175.6(7) .
C8 O3 C7 C2 151.6(7) .
C8 O3 C7 C6 -34.4(11) .
C5 C6 C7 C2 -1.6(12) .
C5 C6 C7 O3 -175.5(7) .
C7 O3 C8 C13 114.5(9) .
C7 O3 C8 C9 -69.2(10) .
C13 C8 C9 C10 -2.2(13) .
O3 C8 C9 C10 -178.3(7) .
C8 C9 C10 C11 0.8(13) .
C9 C10 C11 C12 1.5(14) .
C9 C10 C11 C14 -179.2(7) .
C10 C11 C12 C13 -2.4(13) .
C14 C11 C12 C13 178.3(7) .
C9 C8 C13 C12 1.3(14) .
O3 C8 C13 C12 177.4(7) .
C11 C12 C13 C8 1.1(13) .
Er1 O5 C14 O4A 23(2) 2_546
Er1 O5 C14 O4B -11(3) 2_546
Er1 O5 C14 C11 -170.9(5) 2_546
C10 C11 C14 O5 -165.5(9) .
C12 C11 C14 O5 13.8(13) .
C10 C11 C14 O4A 2(2) .
C12 C11 C14 O4A -178.8(19) .
C10 C11 C14 O4B 33(3) .
C12 C11 C14 O4B -148(3) .
Er1 O6 C15 O7 -60(5) .
Er1 O6 C15 C16 119(4) .
Er1 O7 C15 O6 -1.1(8) 3_767
Er1 O7 C15 C16 179.3(4) 3_767
O6 C15 C16 C21 172.1(7) .
O7 C15 C16 C21 -8.3(10) .
O6 C15 C16 C17 -5.0(10) .
O7 C15 C16 C17 174.6(6) .
C21 C16 C17 C18 0.9(12) .
C15 C16 C17 C18 178.0(7) .
C16 C17 C18 C19 -0.6(13) .
C17 C18 C19 C20 -0.2(13) .
C17 C18 C19 O8 -177.9(7) .
C22 O8 C19 C18 -34.4(11) .
C22 O8 C19 C20 147.8(6) .
C18 C19 C20 C21 0.7(12) .
O8 C19 C20 C21 178.5(6) .
C17 C16 C21 C20 -0.4(11) .
C15 C16 C21 C20 -177.4(6) .
C19 C20 C21 C16 -0.4(11) .
C19 O8 C22 C23 -39.0(11) .
C19 O8 C22 C27 145.6(7) .
O8 C22 C23 C24 -177.0(9) .
C27 C22 C23 C24 -1.6(15) .
C22 C23 C24 C25 0.7(16) .
C23 C24 C25 C26 -0.7(16) .
C24 C25 C26 C27 1.6(14) .
C25 C26 C27 C22 -2.4(12) .
C25 C26 C27 C28 179.1(8) .
C23 C22 C27 C26 2.4(12) .
O8 C22 C27 C26 177.9(7) .
C23 C22 C27 C28 -179.3(8) .
O8 C22 C27 C28 -3.8(11) .
Er1 O9 C28 O10 -11.3(12) 2_646
Er1 O9 C28 C27 167.6(5) 2_646
Er1 O10 C28 O9 3.6(17) 4_565
Er1 O10 C28 C27 -175.4(8) 4_565
C26 C27 C28 O9 -171.8(7) .
C22 C27 C28 O9 9.9(11) .
C26 C27 C28 O10 7.2(10) .
C22 C27 C28 O10 -171.1(7) .
